data_7130612
loop_
_publ_author_name
'Valerio, Leyla R.'
'Hakey, Brett'
'Brennessel, William W.'
'Matson, Ellen'

_publ_section_title
;
 Quantitative U=O bond activation in uranyl complexes via silyl radical
 transfer
;
_journal_name_full 'Chemical Communications'
_journal_paper_doi 10.1039/D2CC04424B
_journal_year 2022
_chemical_formula_moiety 'C57 H57 N7 O2 U'
_chemical_formula_sum 'C57 H57 N7 O2 U'
_chemical_formula_weight 1110.12
_space_group_crystal_system monoclinic
_space_group_IT_number 15
_space_group_name_Hall '-C 2yc'
_space_group_name_H-M_alt 'C 1 2/c 1'
_atom_sites_solution_hydrogens geom
_atom_sites_solution_primary dual
_atom_sites_solution_secondary difmap
_audit_creation_date 2022-05-10
_audit_creation_method
;
Olex2 1.5
(compiled 2022.04.07 svn.rca3783a0 for OlexSys, GUI svn.r6498)
;
_audit_update_record
;
2022-07-26 deposited with the CCDC.	2022-08-30 downloaded from the CCDC.
;
_cell_angle_alpha 90
_cell_angle_beta 97.3495(5)
_cell_angle_gamma 90
_cell_formula_units_Z 8
_cell_length_a 30.86731(15)
_cell_length_b 18.79028(9)
_cell_length_c 19.81812(9)
_cell_measurement_reflns_used 41060
_cell_measurement_temperature 100.00(10)
_cell_measurement_theta_max 78.7870
_cell_measurement_theta_min 3.4330
_cell_volume 11400.18(9)
_computing_cell_refinement 'CrysAlisPro 1.171.41.120a (Rigaku OD, 2021)'
_computing_data_collection 'CrysAlisPro 1.171.41.120a (Rigaku OD, 2021)'
_computing_data_reduction 'CrysAlisPro 1.171.41.120a (Rigaku OD, 2021)'
_computing_molecular_graphics 'Olex2 1.5 (Dolomanov et al., 2009)'
_computing_publication_material 'Olex2 1.5 (Dolomanov et al., 2009)'
_computing_structure_refinement 'SHELXL 2018/3 (Sheldrick, 2015b)'
_computing_structure_solution 'SHELXT 2018/2 (Sheldrick, 2015a)'
_diffrn_ambient_environment N~2~
_diffrn_ambient_temperature 100.00(10)
_diffrn_detector 'Hybrid Pixel Array Detector'
_diffrn_detector_area_resol_mean 10.0000
_diffrn_detector_type HyPix
_diffrn_measured_fraction_theta_full 0.999
_diffrn_measured_fraction_theta_max 0.985
_diffrn_measurement_details
;
List of Runs (angles in degrees, time in seconds):

  # Type    Start    End  Width  t~exp~   \w     \q     \k     \f   Frames
#--------------------------------------------------------------------------
  1  \w    -35.00  26.00   0.50    3.78    --  -47.17  38.00-149.00  122
  2  \w   -120.00 -35.00   0.50    3.78    --  -47.17 -38.00  54.00  170
  3  \w     35.00 120.00   0.50    3.78    --   47.17  38.00-149.00  170
  4  \w    -26.00  49.00   0.50    3.78    --   47.17 -38.00  54.00  150
  5  \w   -165.00 -78.00   0.50   15.13    --  -91.75 -38.00  54.00  174
  6  \w    101.00 178.00   0.50   15.13    --  113.25  38.00-149.00  154
  7  \w    -35.00  26.00   0.50    3.78    --  -47.17  38.00-180.00  122
  8  \w    -16.00  28.00   0.50    3.78    --  -47.17  19.00 -90.00   88
  9  \w    -16.00  28.00   0.50    3.78    --  -47.17  19.00   0.00   88
 10  \w    -16.00  28.00   0.50    3.78    --  -47.17  19.00-120.00   88
 11  \w    -65.00 -19.00   0.50   15.13    --  -91.75  61.00   0.00   92
 12  \w    -65.00 -19.00   0.50   15.13    --  -91.75  61.00 -30.00   92
 13  \w     42.00  79.00   0.50   15.13    --  113.25 -61.00 120.00   74
 14  \w     42.00  79.00   0.50   15.13    --  113.25 -61.00  60.00   74
 15  \w    100.00 178.00   0.50   15.13    --  113.25  15.00 150.00  156
 16  \w     91.00 178.00   0.50   15.13    --  113.25  77.00-150.00  174
 17  \w     42.00  79.00   0.50   15.13    --  113.25 -61.00 150.00   74
 18  \w     42.00  79.00   0.50   15.13    --  113.25 -61.00   0.00   74
 19  \w     42.00  79.00   0.50   15.13    --  113.25 -61.00  90.00   74
 20  \w     42.00 106.00   0.50   15.13    --  113.25 -94.00 120.00  128
 21  \w     42.00 111.00   0.50   15.13    --  113.25-125.00 -30.00  138
 22  \w     42.00  79.00   0.50   15.13    --  113.25 -61.00-180.00   74
 23  \w     42.00 111.00   0.50   15.13    --  113.25-125.00  30.00  138
 24  \w     42.00  79.00   0.50   15.13    --  113.25 -61.00  30.00   74
 25  \w    101.00 178.00   0.50   15.13    --  113.25  30.00 -30.00  154
 26  \w     42.00  79.00   0.50   15.13    --  113.25 -61.00 -90.00   74
 27  \w     42.00  79.00   0.50   15.13    --  113.25 -61.00-150.00   74
 28  \w     97.00 178.00   0.50   15.13    --  113.25  61.00 -30.00  162
 29  \w     42.00  79.00   0.50   15.13    --  113.25 -61.00 -60.00   74
 30  \w     42.00 106.00   0.50   15.13    --  113.25 -94.00  60.00  128
 31  \w     42.00 106.00   0.50   15.13    --  113.25 -94.00  30.00  128
 32  \w     25.00 108.00   0.50    3.78    --   47.17  77.00  90.00  166
 33  \w     25.00 119.00   0.50    3.78    --   47.17  77.00 -90.00  188
;
_diffrn_measurement_device 'four-circle diffractometer'
_diffrn_measurement_device_type 'XtaLAB Synergy, Dualflex, HyPix'
_diffrn_measurement_method '\w scans'
_diffrn_orient_matrix_type 'CrysAlisPro convention (1999,Acta A55,543-557)'
_diffrn_orient_matrix_UB_11 0.0032049000
_diffrn_orient_matrix_UB_12 0.0266691000
_diffrn_orient_matrix_UB_13 0.0739900000
_diffrn_orient_matrix_UB_21 0.0470644000
_diffrn_orient_matrix_UB_22 -0.0286639000
_diffrn_orient_matrix_UB_23 0.0138363000
_diffrn_orient_matrix_UB_31 0.0175480000
_diffrn_orient_matrix_UB_32 0.0720244000
_diffrn_orient_matrix_UB_33 -0.0218350000
_diffrn_radiation_monochromator mirror
_diffrn_radiation_probe x-ray
_diffrn_radiation_type 'Cu K\a'
_diffrn_radiation_wavelength 1.54184
_diffrn_reflns_av_R_equivalents 0.0349
_diffrn_reflns_av_unetI/netI 0.0236
_diffrn_reflns_Laue_measured_fraction_full 0.999
_diffrn_reflns_Laue_measured_fraction_max 0.985
_diffrn_reflns_limit_h_max 39
_diffrn_reflns_limit_h_min -38
_diffrn_reflns_limit_k_max 23
_diffrn_reflns_limit_k_min -22
_diffrn_reflns_limit_l_max 25
_diffrn_reflns_limit_l_min -25
_diffrn_reflns_number 74323
_diffrn_reflns_point_group_measured_fraction_full 0.999
_diffrn_reflns_point_group_measured_fraction_max 0.985
_diffrn_reflns_theta_full 74.504
_diffrn_reflns_theta_max 80.280
_diffrn_reflns_theta_min 3.441
_diffrn_source 'micro-focus sealed X-ray tube'
_diffrn_source_type 'PhotonJet (Cu) X-ray Source'
_exptl_absorpt_coefficient_mu 8.349
_exptl_absorpt_correction_T_max 1.00000
_exptl_absorpt_correction_T_min 0.78437
_exptl_absorpt_correction_type multi-scan
_exptl_absorpt_process_details
;
CrysAlisPro 1.171.41.120a (Rigaku Oxford Diffraction, 2021)
Empirical absorption correction using spherical harmonics,
implemented in SCALE3 ABSPACK scaling algorithm.
;
_exptl_crystal_colour yellow-orange
_exptl_crystal_colour_primary orange
_exptl_crystal_density_diffrn 1.294
_exptl_crystal_description plate
_exptl_crystal_F_000 4448
_exptl_crystal_size_max 0.088
_exptl_crystal_size_mid 0.044
_exptl_crystal_size_min 0.017
_refine_diff_density_max 1.059
_refine_diff_density_min -1.312
_refine_diff_density_rms 0.077
_refine_ls_extinction_method none
_refine_ls_goodness_of_fit_ref 1.095
_refine_ls_hydrogen_treatment constr
_refine_ls_matrix_type full
_refine_ls_number_parameters 745
_refine_ls_number_reflns 12275
_refine_ls_number_restraints 272
_refine_ls_restrained_S_all 1.089
_refine_ls_R_factor_all 0.0295
_refine_ls_R_factor_gt 0.0250
_refine_ls_shift/su_max 0.004
_refine_ls_shift/su_mean 0.000
_refine_ls_structure_factor_coef Fsqd
_refine_ls_weighting_details 'w=1/[\s^2^(Fo^2^)+(0.0289P)^2^+24.7823P] where P=(Fo^2^+2Fc^2^)/3'
_refine_ls_weighting_scheme calc
_refine_ls_wR_factor_gt 0.0632
_refine_ls_wR_factor_ref 0.0648
_reflns_Friedel_coverage 0.000
_reflns_number_gt 10832
_reflns_number_total 12275
_reflns_threshold_expression 'I > 2\s(I)'
_cod_data_source_file d2cc04424b2.cif
_cod_data_source_block matlrv03
_cod_original_cell_volume 11400.18(10)
_cod_database_code 7130612
_shelx_shelxl_version_number 2018/3
_shelx_space_group_comment
;
The symmetry employed for this shelxl refinement is uniquely defined
by the following loop, which should always be used as a source of
symmetry information in preference to the above space-group names.
They are only intended as comments.
;
_shelx_estimated_absorpt_t_max 0.871
_shelx_estimated_absorpt_t_min 0.527
_olex2_refinement_description
;
1. Fixed Uiso
 At 1.2 times of:
  All C(H) groups, All C(H,H) groups
 At 1.5 times of:
  All C(H,H,H) groups
2. Restrained distances
 U1-N4 \\sim U1-N4'
 with sigma of 0.02
 C46-C49 \\sim C46'-C49'
 with sigma of 0.04
 C48-C44 \\sim C48-C44'
 with sigma of 0.04
 C47-C46 \\sim C47-C46'
 with sigma of 0.02
 C48-N4 \\sim C48-N4'
 with sigma of 0.02
 C44-C46 \\sim C44'-C46'
 with sigma of 0.04
 N4-C44 \\sim N4'-C44'
 with sigma of 0.02
 C49-C50 \\sim C49'-C50'
 with sigma of 0.04
 C44-C45 \\sim C44'-C45'
 with sigma of 0.02
 C47-N5 \\sim C47-N5'
 with sigma of 0.04
 C45-C46 \\sim C45'-C46'
 with sigma of 0.02
 N4-C45 \\sim N4'-C45'
 with sigma of 0.04
 C46-N5 \\sim C46'-N5'
 with sigma of 0.02
 C45-N5 \\sim C45'-N5'
 with sigma of 0.04
 N5-C49 \\sim N5'-C49'
 with sigma of 0.02
 C46-C50 \\sim C46'-C50'
 with sigma of 0.04
 N5-C50 \\sim N5'-C50'
 with sigma of 0.02
 U1-C44 \\sim U1-C44'
 with sigma of 0.04
 C47-C45 \\sim C47-C45'
 with sigma of 0.04
 N7-C53 \\sim N7'-C53'
 with sigma of 0.02
 N7-C52 \\sim N7'-C52'
 with sigma of 0.04
 C52-C54 \\sim C52'-C54
 with sigma of 0.04
 N7-C56 \\sim N7'-C56'
 with sigma of 0.02
 C51-C53 \\sim C51'-C53'
 with sigma of 0.04
 N7-C57 \\sim N7'-C57'
 with sigma of 0.02
 C53-C57 \\sim C53'-C57'
 with sigma of 0.04
 C51-C52 \\sim C51'-C52'
 with sigma of 0.02
 N7-C54 \\sim N7'-C54
 with sigma of 0.04
 C52-C53 \\sim C52'-C53'
 with sigma of 0.02
 C51-C55 \\sim C51'-C55
 with sigma of 0.04
 C53-C54 \\sim C53'-C54
 with sigma of 0.02
 C53-C56 \\sim C53'-C56'
 with sigma of 0.04
 C56-C57 \\sim C56'-C57'
 with sigma of 0.04
 N6-C52 \\sim N6'-C52'
 with sigma of 0.04
 U1-C51 \\sim U1-C51'
 with sigma of 0.04
 U1-N6 \\sim U1-N6'
 with sigma of 0.02
 N6-C51 \\sim N6'-C51'
 with sigma of 0.02
 N6-C55 \\sim N6'-C55
 with sigma of 0.02
3. Uiso/Uaniso restraints and constraints
All non-hydrogen atoms have similar U: within 1.2A with sigma of 0.01 and sigma
for terminal atoms of 0.02 within 1.2A
4. Rigid body (RIGU) restrains
 N4', N5', C44', C45', C46', C49', C50'
 with sigma for 1-2 distances of 0.004 and sigma for 1-3 distances of 0.004
 N4, N5, C44, C45, C46, C49, C50
 with sigma for 1-2 distances of 0.004 and sigma for 1-3 distances of 0.004
 N6', N7', C51', C52', C53', C56', C57'
 with sigma for 1-2 distances of 0.001 and sigma for 1-3 distances of 0.001
 N6, N7, C51, C52, C53, C56, C57
 with sigma for 1-2 distances of 0.004 and sigma for 1-3 distances of 0.004
5. Others
 Sof(H47A)=Sof(H48A)=Sof(H54A)=Sof(H55A)=Sof(N4')=Sof(N5')=Sof(C44')=Sof(H44')=
 Sof(C45')=Sof(H45')=Sof(C46')=Sof(C49')=Sof(H49D)=Sof(H49E)=Sof(H49F)=
 Sof(C50')=Sof(H50D)=Sof(H50E)=Sof(H50F)=Sof(N6')=Sof(N7')=Sof(C51')=Sof(H51')=
 Sof(C52')=Sof(H52')=Sof(C53')=Sof(C56')=Sof(H56D)=Sof(H56E)=Sof(H56F)=
 Sof(C57')=Sof(H57D)=Sof(H57E)=Sof(H57F)=1-FVAR(1)
 Sof(H47)=Sof(H48)=Sof(H54)=Sof(H55)=Sof(N4)=Sof(N5)=Sof(C44)=Sof(H44)=
 Sof(C45)=Sof(H45)=Sof(C46)=Sof(C49)=Sof(H49A)=Sof(H49B)=Sof(H49C)=Sof(C50)=
 Sof(H50A)=Sof(H50B)=Sof(H50C)=Sof(N6)=Sof(N7)=Sof(C51)=Sof(H51)=Sof(C52)=
 Sof(H52)=Sof(C53)=Sof(C56)=Sof(H56A)=Sof(H56B)=Sof(H56C)=Sof(C57)=Sof(H57A)=
 Sof(H57B)=Sof(H57C)=FVAR(1)
6.a Aromatic/amide H refined with riding coordinates:
 C2(H2), C6(H6), C7(H7), C8(H8), C12(H12), C15(H15), C16(H16), C17(H17),
 C18(H18), C19(H19), C21(H21), C22(H22), C23(H23), C24(H24), C25(H25), C28(H28),
  C30(H30), C37(H37), C39(H39), C47(H47), C47(H47A), C48(H48), C48(H48A),
 C54(H54), C54(H54A), C55(H55), C55(H55A), C44(H44), C45(H45), C51(H51),
 C52(H52), C44'(H44'), C45'(H45'), C51'(H51'), C52'(H52')
6.b Idealised Me refined as rotating group:
 C32(H32A,H32B,H32C), C33(H33A,H33B,H33C), C34(H34A,H34B,H34C), C41(H41A,H41B,
 H41C), C42(H42A,H42B,H42C), C43(H43A,H43B,H43C), C49(H49A,H49B,H49C), C50(H50A,
 H50B,H50C), C56(H56A,H56B,H56C), C57(H57A,H57B,H57C), C49'(H49D,H49E,H49F),
 C50'(H50D,H50E,H50F), C56'(H56D,H56E,H56F), C57'(H57D,H57E,H57F)
;
_olex2_submission_original_sample_id matlrv03
_olex2_submission_special_instructions 'No special instructions were received'
_oxdiff_exptl_absorpt_empirical_details
;
Empirical correction (ABSPACK) includes:
- Absorption correction using spherical harmonics
- Frame scaling
;
_oxdiff_exptl_absorpt_empirical_full_max 1.399
_oxdiff_exptl_absorpt_empirical_full_min 0.818

loop_
_space_group_symop_operation_xyz
'x, y, z'
'-x, y, -z+1/2'
'x+1/2, y+1/2, z'
'-x+1/2, y+1/2, -z+1/2'
'-x, -y, -z'
'x, -y, z-1/2'
'-x+1/2, -y+1/2, -z'
'x+1/2, -y+1/2, z-1/2'

loop_
_atom_site_label
_atom_site_type_symbol
_atom_site_fract_x
_atom_site_fract_y
_atom_site_fract_z
_atom_site_U_iso_or_equiv
_atom_site_adp_type
_atom_site_occupancy
_atom_site_site_symmetry_order
_atom_site_calc_flag
_atom_site_refinement_flags_posn
_atom_site_refinement_flags_adp
_atom_site_refinement_flags_occupancy
_atom_site_disorder_assembly
_atom_site_disorder_group
U1 U 0.71307(2) 0.62284(2) 0.62610(2) 0.02594(4) Uani 1 1 d D . . . .
O1 O 0.69583(7) 0.62287(10) 0.70845(10) 0.0303(4) Uani 1 1 d . . . . .
O2 O 0.73226(8) 0.63291(11) 0.54560(11) 0.0361(5) Uani 1 1 d . . . . .
N1 N 0.77442(8) 0.54217(13) 0.66979(12) 0.0295(5) Uani 1 1 d . . . . .
N2 N 0.70604(8) 0.49604(13) 0.58304(11) 0.0280(5) Uani 1 1 d . . . . .
N3 N 0.63807(8) 0.58874(14) 0.57511(12) 0.0328(5) Uani 1 1 d . . . . .
C1 C 0.81237(10) 0.54946(16) 0.71377(15) 0.0303(6) Uani 1 1 d . . . . .
C2 C 0.83982(10) 0.49250(16) 0.70751(15) 0.0319(6) Uani 1 1 d . . . . .
H2 H 0.867745 0.486710 0.730714 0.038 Uiso 1 1 calc R U . . .
C3 C 0.81825(10) 0.44487(16) 0.66005(14) 0.0290(6) Uani 1 1 d . . . . .
C4 C 0.77812(10) 0.47732(16) 0.63725(14) 0.0287(6) Uani 1 1 d . . . . .
C5 C 0.74307(9) 0.45618(16) 0.58588(14) 0.0284(6) Uani 1 1 d . . . . .
C6 C 0.74598(10) 0.39962(16) 0.54078(15) 0.0323(6) Uani 1 1 d . . . . .
H6 H 0.771431 0.372810 0.542684 0.039 Uiso 1 1 calc R U . . .
C7 C 0.71033(11) 0.38422(16) 0.49327(16) 0.0342(6) Uani 1 1 d . . . . .
H7 H 0.711904 0.347081 0.462658 0.041 Uiso 1 1 calc R U . . .
C8 C 0.67240(10) 0.42374(17) 0.49105(15) 0.0328(6) Uani 1 1 d . . . . .
H8 H 0.648276 0.413094 0.459578 0.039 Uiso 1 1 calc R U . . .
C9 C 0.67088(10) 0.48018(16) 0.53705(14) 0.0300(6) Uani 1 1 d . . . . .
C10 C 0.63323(10) 0.52542(17) 0.53884(15) 0.0329(6) Uani 1 1 d . . . . .
C11 C 0.59023(10) 0.51681(18) 0.50801(16) 0.0369(7) Uani 1 1 d . . . . .
C12 C 0.56794(11) 0.5775(2) 0.52542(17) 0.0418(8) Uani 1 1 d . . . . .
H12 H 0.538637 0.587672 0.511855 0.050 Uiso 1 1 calc R U . . .
C13 C 0.59705(10) 0.61947(18) 0.56625(16) 0.0368(7) Uani 1 1 d . . . . .
C14 C 0.83564(10) 0.37331(15) 0.64682(14) 0.0293(6) Uani 1 1 d . . . . .
C15 C 0.87745(10) 0.36529(17) 0.63009(16) 0.0345(6) Uani 1 1 d . . . . .
H15 H 0.894238 0.405417 0.624342 0.041 Uiso 1 1 calc R U . . .
C16 C 0.89487(11) 0.29772(18) 0.62167(19) 0.0422(8) Uani 1 1 d . . . . .
H16 H 0.922930 0.293248 0.609804 0.051 Uiso 1 1 calc R U . . .
C17 C 0.87063(11) 0.23751(17) 0.63088(16) 0.0387(7) Uani 1 1 d . . . . .
H17 H 0.882184 0.192568 0.624963 0.046 Uiso 1 1 calc R U . . .
C18 C 0.82902(12) 0.24461(17) 0.64896(15) 0.0367(7) Uani 1 1 d . . . . .
H18 H 0.812675 0.204370 0.656145 0.044 Uiso 1 1 calc R U . . .
C19 C 0.81176(11) 0.31184(17) 0.65636(16) 0.0369(7) Uani 1 1 d . . . . .
H19 H 0.783613 0.316099 0.667941 0.044 Uiso 1 1 calc R U . . .
C20 C 0.56892(10) 0.4553(2) 0.47029(17) 0.0402(8) Uani 1 1 d . . . . .
C21 C 0.56740(12) 0.3893(2) 0.5011(2) 0.0509(9) Uani 1 1 d . . . . .
H21 H 0.581150 0.382974 0.545250 0.061 Uiso 1 1 calc R U . . .
C22 C 0.54574(13) 0.3323(2) 0.4672(3) 0.0621(12) Uani 1 1 d . . . . .
H22 H 0.545126 0.288424 0.488732 0.074 Uiso 1 1 calc R U . . .
C23 C 0.52526(12) 0.3408(3) 0.4022(3) 0.0649(13) Uani 1 1 d . . . . .
H23 H 0.510956 0.302520 0.379380 0.078 Uiso 1 1 calc R U . . .
C24 C 0.52592(12) 0.4057(3) 0.3709(2) 0.0601(12) Uani 1 1 d . . . . .
H24 H 0.511848 0.411487 0.326863 0.072 Uiso 1 1 calc R U . . .
C25 C 0.54765(11) 0.4633(2) 0.40479(19) 0.0496(9) Uani 1 1 d . . . . .
H25 H 0.547827 0.507223 0.383213 0.059 Uiso 1 1 calc R U . . .
C26 C 0.81964(10) 0.60464(17) 0.76731(16) 0.0349(7) Uani 1 1 d . . . . .
C27 C 0.79600(11) 0.6008(2) 0.82379(17) 0.0416(8) Uani 1 1 d . . . . .
C28 C 0.80580(14) 0.6491(2) 0.87664(18) 0.0538(10) Uani 1 1 d . . . . .
H28 H 0.789473 0.648085 0.912954 0.065 Uiso 1 1 calc R U . . .
C29 C 0.83860(14) 0.6982(2) 0.8772(2) 0.0624(13) Uani 1 1 d . . . . .
C30 C 0.86239(13) 0.7002(2) 0.8223(2) 0.0586(11) Uani 1 1 d . . . . .
H30 H 0.884984 0.732914 0.822346 0.070 Uiso 1 1 calc R U . . .
C31 C 0.85322(11) 0.65412(19) 0.7668(2) 0.0459(8) Uani 1 1 d . . . . .
C32 C 0.76230(12) 0.5438(2) 0.82948(17) 0.0471(9) Uani 1 1 d . . . . .
H32A H 0.734834 0.558394 0.805160 0.071 Uiso 1 1 calc R U . . .
H32B H 0.759061 0.536490 0.876511 0.071 Uiso 1 1 calc R U . . .
H32C H 0.771556 0.500288 0.810397 0.071 Uiso 1 1 calc R U . . .
C33 C 0.8493(2) 0.7505(3) 0.9355(3) 0.097(2) Uani 1 1 d . . . . .
H33A H 0.839868 0.797339 0.920782 0.146 Uiso 1 1 calc R U . . .
H33B H 0.880279 0.750893 0.949356 0.146 Uiso 1 1 calc R U . . .
H33C H 0.834568 0.736435 0.973164 0.146 Uiso 1 1 calc R U . . .
C34 C 0.87884(16) 0.6597(3) 0.7073(3) 0.0719(14) Uani 1 1 d . . . . .
H34A H 0.903591 0.628365 0.714193 0.108 Uiso 1 1 calc R U . . .
H34B H 0.888715 0.707757 0.703296 0.108 Uiso 1 1 calc R U . . .
H34C H 0.860552 0.646427 0.666326 0.108 Uiso 1 1 calc R U . . .
C35 C 0.58479(10) 0.68672(18) 0.59795(16) 0.0356(7) Uani 1 1 d . . . . .
C36 C 0.58057(10) 0.68965(18) 0.66776(16) 0.0351(7) Uani 1 1 d . . . . .
C37 C 0.56585(10) 0.75203(18) 0.69487(18) 0.0395(7) Uani 1 1 d . . . . .
H37 H 0.563655 0.754054 0.741191 0.047 Uiso 1 1 calc R U . . .
C38 C 0.55433(11) 0.81142(18) 0.65486(19) 0.0427(8) Uani 1 1 d . . . . .
C39 C 0.55743(11) 0.80710(19) 0.58555(19) 0.0418(8) Uani 1 1 d . . . . .
H39 H 0.549515 0.846201 0.557933 0.050 Uiso 1 1 calc R U . . .
C40 C 0.57206(11) 0.7458(2) 0.55672(17) 0.0423(8) Uani 1 1 d . . . . .
C41 C 0.58972(11) 0.62540(18) 0.71267(17) 0.0401(7) Uani 1 1 d . . . . .
H41A H 0.580473 0.583256 0.687469 0.060 Uiso 1 1 calc R U . . .
H41B H 0.574047 0.629421 0.751327 0.060 Uiso 1 1 calc R U . . .
H41C H 0.620476 0.622556 0.727849 0.060 Uiso 1 1 calc R U . . .
C42 C 0.53926(18) 0.8792(2) 0.6856(3) 0.0656(12) Uani 1 1 d . . . . .
H42A H 0.508103 0.883198 0.675516 0.098 Uiso 1 1 calc R U . . .
H42B H 0.552849 0.919315 0.666908 0.098 Uiso 1 1 calc R U . . .
H42C H 0.547264 0.878168 0.734066 0.098 Uiso 1 1 calc R U . . .
C43 C 0.57334(17) 0.7438(3) 0.4806(2) 0.0689(14) Uani 1 1 d . . . . .
H43A H 0.599494 0.720150 0.471220 0.103 Uiso 1 1 calc R U . . .
H43B H 0.573029 0.791516 0.463209 0.103 Uiso 1 1 calc R U . . .
H43C H 0.548313 0.718451 0.459008 0.103 Uiso 1 1 calc R U . . .
C47 C 0.78877(10) 0.81639(16) 0.74339(15) 0.0307(6) Uani 1 1 d D . . . .
H47 H 0.791462 0.833528 0.787751 0.037 Uiso 0.632(8) 1 calc R U P A 1
H47A H 0.783437 0.839336 0.783078 0.037 Uiso 0.368(8) 1 calc R U P A 2
C48 C 0.76847(10) 0.75261(16) 0.72686(15) 0.0312(6) Uani 1 1 d D . . . .
H48 H 0.757351 0.727412 0.761204 0.037 Uiso 0.632(8) 1 calc R U P A 1
H48A H 0.750930 0.734177 0.757466 0.037 Uiso 0.368(8) 1 calc R U P A 2
C54 C 0.65873(10) 0.85875(16) 0.63952(16) 0.0334(6) Uani 1 1 d D . . . .
H54 H 0.651125 0.887879 0.674080 0.040 Uiso 0.632(8) 1 calc R U P A 1
H54A H 0.650787 0.884552 0.676058 0.040 Uiso 0.368(8) 1 calc R U P A 2
C55 C 0.66875(9) 0.78883(16) 0.65078(15) 0.0304(6) Uani 1 1 d D . . . .
H55 H 0.671135 0.772361 0.695351 0.036 Uiso 0.632(8) 1 calc R U P A 1
H55A H 0.661644 0.767655 0.690333 0.036 Uiso 0.368(8) 1 calc R U P A 2
N4 N 0.7637(4) 0.7244(6) 0.6640(4) 0.030(2) Uani 0.632(8) 1 d D U P A 1
N5 N 0.8267(3) 0.9180(4) 0.7052(4) 0.039(2) Uani 0.632(8) 1 d D U P A 1
C44 C 0.7787(2) 0.7620(3) 0.6139(3) 0.0316(12) Uani 0.632(8) 1 d D U P A 1
H44 H 0.775092 0.743473 0.570047 0.038 Uiso 0.632(8) 1 calc R U P A 1
C45 C 0.7991(2) 0.8267(3) 0.6250(3) 0.0362(13) Uani 0.632(8) 1 d D U P A 1
H45 H 0.808585 0.851436 0.589014 0.043 Uiso 0.632(8) 1 calc R U P A 1
C46 C 0.8056(3) 0.8556(4) 0.6914(4) 0.0303(19) Uani 0.632(8) 1 d D U P A 1
C49 C 0.8439(3) 0.9578(5) 0.6516(5) 0.057(2) Uani 0.632(8) 1 d D U P A 1
H49A H 0.863805 0.928326 0.630616 0.086 Uiso 0.632(8) 1 calc R U P A 1
H49B H 0.859054 0.999222 0.670719 0.086 Uiso 0.632(8) 1 calc R U P A 1
H49C H 0.820321 0.972196 0.618050 0.086 Uiso 0.632(8) 1 calc R U P A 1
C50 C 0.8304(9) 0.9488(11) 0.7732(7) 0.046(3) Uani 0.632(8) 1 d D U P A 1
H50A H 0.801718 0.956573 0.785743 0.069 Uiso 0.632(8) 1 calc R U P A 1
H50B H 0.845634 0.993366 0.773558 0.069 Uiso 0.632(8) 1 calc R U P A 1
H50C H 0.846220 0.916809 0.805100 0.069 Uiso 0.632(8) 1 calc R U P A 1
N6 N 0.6756(2) 0.7406(3) 0.6005(3) 0.0274(15) Uani 0.632(8) 1 d D U P A 1
N7 N 0.6510(5) 0.9551(4) 0.5556(5) 0.0348(16) Uani 0.632(8) 1 d D U P A 1
C51 C 0.6747(2) 0.7665(3) 0.5368(3) 0.0335(12) Uani 0.632(8) 1 d D U P A 1
H51 H 0.679763 0.734988 0.502503 0.040 Uiso 0.632(8) 1 calc R U P A 1
C52 C 0.6670(2) 0.8362(3) 0.5197(3) 0.0354(13) Uani 0.632(8) 1 d D U P A 1
H52 H 0.665972 0.851099 0.474752 0.042 Uiso 0.632(8) 1 calc R U P A 1
C53 C 0.6604(8) 0.8857(6) 0.5720(6) 0.0362(18) Uani 0.632(8) 1 d D U P A 1
C56 C 0.6530(5) 0.9800(5) 0.4861(5) 0.050(2) Uani 0.632(8) 1 d D U P A 1
H56A H 0.680617 0.966736 0.472278 0.074 Uiso 0.632(8) 1 calc R U P A 1
H56B H 0.650079 1.030846 0.484559 0.074 Uiso 0.632(8) 1 calc R U P A 1
H56C H 0.629800 0.958730 0.456009 0.074 Uiso 0.632(8) 1 calc R U P A 1
C57 C 0.6262(5) 0.9981(6) 0.5974(7) 0.039(2) Uani 0.632(8) 1 d D U P A 1
H57A H 0.597495 0.978359 0.596843 0.058 Uiso 0.632(8) 1 calc R U P A 1
H57B H 0.624039 1.045780 0.580001 0.058 Uiso 0.632(8) 1 calc R U P A 1
H57C H 0.640712 0.998629 0.643285 0.058 Uiso 0.632(8) 1 calc R U P A 1
N4' N 0.7717(7) 0.7139(10) 0.6696(8) 0.033(4) Uani 0.368(8) 1 d D U P A 2
N5' N 0.8392(5) 0.9093(8) 0.7176(8) 0.041(4) Uani 0.368(8) 1 d D U P A 2
C44' C 0.8002(4) 0.7461(5) 0.6319(5) 0.0339(19) Uani 0.368(8) 1 d D U P A 2
H44' H 0.805859 0.721379 0.593307 0.041 Uiso 0.368(8) 1 calc R U P A 2
C45' C 0.8216(4) 0.8098(5) 0.6431(5) 0.037(2) Uani 0.368(8) 1 d D U P A 2
H45' H 0.838733 0.827249 0.611537 0.044 Uiso 0.368(8) 1 calc R U P A 2
C46' C 0.8174(5) 0.8483(8) 0.7024(7) 0.036(4) Uani 0.368(8) 1 d D U P A 2
C49' C 0.8650(7) 0.9416(9) 0.6687(9) 0.071(5) Uani 0.368(8) 1 d D U P A 2
H49D H 0.890472 0.913052 0.665356 0.106 Uiso 0.368(8) 1 calc R U P A 2
H49E H 0.873831 0.988595 0.683636 0.106 Uiso 0.368(8) 1 calc R U P A 2
H49F H 0.847715 0.944270 0.624919 0.106 Uiso 0.368(8) 1 calc R U P A 2
C50' C 0.8362(15) 0.9419(17) 0.7836(12) 0.049(6) Uani 0.368(8) 1 d D U P A 2
H50D H 0.806484 0.955524 0.786270 0.073 Uiso 0.368(8) 1 calc R U P A 2
H50E H 0.854574 0.983232 0.788881 0.073 Uiso 0.368(8) 1 calc R U P A 2
H50F H 0.845502 0.908369 0.819054 0.073 Uiso 0.368(8) 1 calc R U P A 2
N6' N 0.6884(4) 0.7492(5) 0.6074(6) 0.028(3) Uani 0.368(8) 1 d D U P A 2
N7' N 0.6474(10) 0.9641(9) 0.5683(10) 0.040(3) Uani 0.368(8) 1 d D U P A 2
C51' C 0.6951(4) 0.7861(5) 0.5522(5) 0.0340(19) Uani 0.368(8) 1 d D U P A 2
H51' H 0.709256 0.762086 0.520296 0.041 Uiso 0.368(8) 1 calc R U P A 2
C52' C 0.6836(4) 0.8551(6) 0.5368(6) 0.037(2) Uani 0.368(8) 1 d D U P A 2
H52' H 0.692204 0.875777 0.497937 0.045 Uiso 0.368(8) 1 calc R U P A 2
C53' C 0.6593(14) 0.8955(10) 0.5782(10) 0.036(3) Uani 0.368(8) 1 d D U P A 2
C56' C 0.6537(9) 0.9971(9) 0.5040(8) 0.046(4) Uani 0.368(8) 1 d D U P A 2
H56D H 0.683829 0.993171 0.497049 0.069 Uiso 0.368(8) 1 calc R U P A 2
H56E H 0.645727 1.046484 0.504885 0.069 Uiso 0.368(8) 1 calc R U P A 2
H56F H 0.635739 0.973624 0.467582 0.069 Uiso 0.368(8) 1 calc R U P A 2
C57' C 0.6169(9) 0.9982(12) 0.6084(13) 0.040(3) Uani 0.368(8) 1 d D U P A 2
H57D H 0.587535 0.987862 0.588769 0.060 Uiso 0.368(8) 1 calc R U P A 2
H57E H 0.621525 1.048692 0.608736 0.060 Uiso 0.368(8) 1 calc R U P A 2
H57F H 0.621603 0.980400 0.654190 0.060 Uiso 0.368(8) 1 calc R U P A 2

loop_
_atom_site_aniso_label
_atom_site_aniso_U_11
_atom_site_aniso_U_22
_atom_site_aniso_U_33
_atom_site_aniso_U_23
_atom_site_aniso_U_13
_atom_site_aniso_U_12
U1 0.02926(5) 0.02765(5) 0.02155(5) -0.00178(3) 0.00576(3) 0.00539(4)
O1 0.0303(10) 0.0314(10) 0.0286(10) -0.0008(8) 0.0016(8) 0.0032(8)
O2 0.0430(12) 0.0356(11) 0.0309(11) -0.0011(9) 0.0090(9) 0.0074(10)
N1 0.0295(12) 0.0336(13) 0.0261(12) -0.0043(10) 0.0065(9) 0.0030(10)
N2 0.0299(12) 0.0327(12) 0.0215(11) -0.0016(9) 0.0039(9) 0.0062(10)
N3 0.0357(13) 0.0385(14) 0.0241(12) -0.0056(10) 0.0039(10) 0.0110(11)
C1 0.0288(14) 0.0334(15) 0.0294(14) -0.0041(12) 0.0061(11) 0.0032(12)
C2 0.0277(14) 0.0369(16) 0.0307(15) -0.0008(12) 0.0018(11) 0.0054(12)
C3 0.0318(15) 0.0320(15) 0.0240(13) 0.0002(11) 0.0059(11) 0.0070(12)
C4 0.0312(14) 0.0329(14) 0.0229(13) -0.0027(11) 0.0063(11) 0.0013(12)
C5 0.0300(14) 0.0327(15) 0.0231(13) -0.0008(11) 0.0055(11) 0.0030(11)
C6 0.0350(15) 0.0314(14) 0.0313(15) -0.0045(12) 0.0072(12) 0.0068(12)
C7 0.0392(16) 0.0312(15) 0.0334(15) -0.0096(12) 0.0095(12) 0.0041(12)
C8 0.0331(15) 0.0382(16) 0.0271(14) -0.0075(12) 0.0034(12) 0.0010(12)
C9 0.0310(14) 0.0365(15) 0.0228(13) -0.0009(11) 0.0050(11) 0.0051(12)
C10 0.0340(15) 0.0407(16) 0.0243(14) -0.0041(12) 0.0045(12) 0.0101(13)
C11 0.0315(16) 0.0480(18) 0.0300(15) -0.0112(14) -0.0003(12) 0.0053(13)
C12 0.0332(16) 0.055(2) 0.0354(17) -0.0141(15) -0.0018(13) 0.0124(15)
C13 0.0308(15) 0.0486(19) 0.0295(15) -0.0103(13) -0.0019(12) 0.0108(13)
C14 0.0337(14) 0.0323(15) 0.0214(12) 0.0005(11) 0.0017(11) 0.0080(12)
C15 0.0289(14) 0.0346(15) 0.0390(16) -0.0026(13) 0.0000(12) 0.0088(12)
C16 0.0341(16) 0.0420(18) 0.0492(19) -0.0056(15) 0.0006(14) 0.0148(14)
C17 0.0475(19) 0.0334(16) 0.0330(16) -0.0052(13) -0.0040(14) 0.0146(14)
C18 0.0517(19) 0.0304(15) 0.0278(15) 0.0011(12) 0.0044(13) 0.0050(14)
C19 0.0395(17) 0.0390(17) 0.0332(16) 0.0001(13) 0.0087(13) 0.0070(13)
C20 0.0268(15) 0.055(2) 0.0400(18) -0.0198(15) 0.0067(13) 0.0051(14)
C21 0.0379(18) 0.054(2) 0.061(2) -0.0162(18) 0.0053(16) 0.0080(16)
C22 0.038(2) 0.050(2) 0.099(4) -0.025(2) 0.013(2) 0.0049(17)
C23 0.0276(17) 0.072(3) 0.095(3) -0.049(3) 0.009(2) 0.0024(18)
C24 0.0287(17) 0.096(3) 0.055(2) -0.035(2) 0.0029(16) 0.002(2)
C25 0.0305(16) 0.075(3) 0.0430(19) -0.0222(18) 0.0055(14) -0.0019(16)
C26 0.0325(15) 0.0386(16) 0.0324(15) -0.0094(13) -0.0005(12) 0.0087(13)
C27 0.0359(17) 0.056(2) 0.0303(15) -0.0028(14) -0.0066(13) 0.0193(15)
C28 0.052(2) 0.075(3) 0.0307(17) -0.0143(17) -0.0088(15) 0.026(2)
C29 0.056(2) 0.070(3) 0.054(2) -0.029(2) -0.023(2) 0.027(2)
C30 0.043(2) 0.049(2) 0.078(3) -0.019(2) -0.014(2) 0.0067(17)
C31 0.0359(17) 0.0398(18) 0.061(2) -0.0151(16) 0.0008(15) 0.0054(14)
C32 0.0404(18) 0.071(2) 0.0300(16) 0.0060(16) 0.0038(14) 0.0109(17)
C33 0.099(4) 0.104(4) 0.078(4) -0.056(3) -0.034(3) 0.028(3)
C34 0.063(3) 0.061(3) 0.097(4) -0.019(3) 0.032(3) -0.021(2)
C35 0.0296(15) 0.0426(17) 0.0334(15) -0.0128(13) -0.0006(12) 0.0084(13)
C36 0.0257(14) 0.0422(17) 0.0380(16) -0.0094(13) 0.0067(12) 0.0004(12)
C37 0.0326(16) 0.0459(18) 0.0420(18) -0.0152(15) 0.0131(14) -0.0063(14)
C38 0.0340(16) 0.0401(18) 0.055(2) -0.0145(16) 0.0102(15) 0.0027(14)
C39 0.0319(16) 0.0441(18) 0.0479(19) -0.0058(15) -0.0012(14) 0.0083(14)
C40 0.0374(17) 0.052(2) 0.0351(17) -0.0079(15) -0.0032(13) 0.0135(15)
C41 0.0327(15) 0.0494(19) 0.0395(17) -0.0065(15) 0.0100(13) -0.0015(14)
C42 0.082(3) 0.045(2) 0.076(3) -0.014(2) 0.037(3) 0.003(2)
C43 0.090(3) 0.078(3) 0.0344(19) -0.002(2) -0.007(2) 0.045(3)
C47 0.0336(15) 0.0312(15) 0.0279(14) -0.0044(11) 0.0061(11) -0.0002(12)
C48 0.0311(14) 0.0345(15) 0.0290(14) 0.0010(12) 0.0076(11) 0.0008(12)
C54 0.0342(15) 0.0290(14) 0.0358(16) -0.0011(12) -0.0007(12) 0.0024(12)
C55 0.0288(14) 0.0341(15) 0.0283(14) 0.0015(12) 0.0044(11) 0.0003(12)
N4 0.036(4) 0.021(3) 0.036(3) -0.004(2) 0.016(3) 0.005(4)
N5 0.051(5) 0.031(3) 0.038(3) -0.004(2) 0.015(3) -0.006(3)
C44 0.041(3) 0.032(2) 0.024(2) -0.0023(19) 0.011(2) -0.001(2)
C45 0.045(3) 0.034(3) 0.032(3) -0.001(2) 0.013(2) -0.005(2)
C46 0.034(4) 0.025(3) 0.033(3) -0.001(2) 0.008(3) 0.000(3)
C49 0.086(7) 0.037(4) 0.055(5) -0.003(3) 0.030(5) -0.019(4)
C50 0.067(8) 0.035(4) 0.035(4) 0.001(3) 0.006(5) -0.006(4)
N6 0.020(4) 0.036(2) 0.028(2) 0.0000(18) 0.007(2) 0.003(2)
N7 0.038(3) 0.029(3) 0.038(4) 0.006(3) 0.009(3) 0.003(2)
C51 0.036(3) 0.039(3) 0.028(2) 0.001(2) 0.013(2) 0.002(2)
C52 0.042(4) 0.038(3) 0.026(3) 0.007(2) 0.007(2) 0.005(2)
C53 0.030(3) 0.030(3) 0.050(4) 0.011(3) 0.009(3) 0.007(4)
C56 0.067(5) 0.035(5) 0.049(5) 0.013(4) 0.018(5) 0.009(4)
C57 0.040(6) 0.031(3) 0.043(5) -0.001(3) -0.002(3) 0.004(3)
N4' 0.045(8) 0.022(5) 0.036(5) -0.001(4) 0.018(5) 0.012(5)
N5' 0.051(8) 0.035(5) 0.040(6) -0.009(4) 0.017(5) -0.012(5)
C44' 0.040(5) 0.036(4) 0.027(4) -0.004(3) 0.007(4) 0.008(3)
C45' 0.051(6) 0.037(4) 0.028(4) 0.002(3) 0.020(4) -0.006(4)
C46' 0.042(8) 0.032(5) 0.036(5) -0.006(4) 0.007(5) 0.002(5)
C49' 0.110(13) 0.043(8) 0.068(10) -0.013(6) 0.049(9) -0.025(8)
C50' 0.063(11) 0.038(9) 0.046(8) -0.013(8) 0.010(9) -0.025(10)
N6' 0.018(6) 0.041(4) 0.026(3) 0.003(3) 0.007(4) -0.001(4)
N7' 0.043(5) 0.033(4) 0.043(6) 0.008(4) 0.006(4) 0.005(3)
C51' 0.031(5) 0.043(3) 0.032(4) 0.007(3) 0.016(3) 0.006(3)
C52' 0.038(5) 0.043(3) 0.032(4) 0.008(3) 0.008(4) 0.007(3)
C53' 0.036(5) 0.033(4) 0.042(5) 0.010(4) 0.015(4) 0.002(4)
C56' 0.064(7) 0.031(7) 0.045(7) 0.009(5) 0.013(6) 0.007(6)
C57' 0.044(9) 0.030(5) 0.045(6) 0.005(4) 0.007(5) 0.003(5)

loop_
_atom_type_symbol
_atom_type_description
_atom_type_scat_dispersion_real
_atom_type_scat_dispersion_imag
_atom_type_scat_source
C C 0.0181 0.0091 'International Tables Vol C Tables 4.2.6.8 and 6.1.1.4'
H H 0.0000 0.0000 'International Tables Vol C Tables 4.2.6.8 and 6.1.1.4'
N N 0.0311 0.0180 'International Tables Vol C Tables 4.2.6.8 and 6.1.1.4'
O O 0.0492 0.0322 'International Tables Vol C Tables 4.2.6.8 and 6.1.1.4'
U U -4.3638 13.4090 'International Tables Vol C Tables 4.2.6.8 and 6.1.1.4'

loop_
_geom_angle_atom_site_label_1
_geom_angle_atom_site_label_2
_geom_angle_atom_site_label_3
_geom_angle
_geom_angle_site_symmetry_1
_geom_angle_site_symmetry_3
_geom_angle_publ_flag
O1 U1 O2 173.53(10) . . ?
O1 U1 N1 89.12(8) . . ?
O1 U1 N2 106.65(8) . . ?
O1 U1 N3 90.04(9) . . ?
O1 U1 N4 88.46(17) . . ?
O1 U1 N6 90.04(15) . . ?
O1 U1 N4' 88.4(3) . . ?
O1 U1 N6' 90.8(2) . . ?
O2 U1 N1 92.91(9) . . ?
O2 U1 N2 79.75(9) . . ?
O2 U1 N3 93.58(9) . . ?
O2 U1 N4 85.53(18) . . ?
O2 U1 N6 85.60(16) . . ?
O2 U1 N4' 85.9(3) . . ?
O2 U1 N6' 84.1(2) . . ?
N1 U1 N2 64.73(8) . . ?
N1 U1 N4 86.7(3) . . ?
N1 U1 N6 155.94(18) . . ?
N1 U1 N4' 79.4(6) . . ?
N1 U1 N6' 146.2(3) . . ?
N2 U1 N4' 140.3(5) . . ?
N3 U1 N1 127.61(8) . . ?
N3 U1 N2 65.51(8) . . ?
N3 U1 N4 145.6(3) . . ?
N3 U1 N6 76.42(17) . . ?
N3 U1 N4' 152.9(6) . . ?
N3 U1 N6' 86.2(3) . . ?
N4 U1 N2 146.8(3) . . ?
N6 U1 N2 137.92(17) . . ?
N6 U1 N4 69.3(4) . . ?
N6' U1 N2 146.2(3) . . ?
N6' U1 N4' 66.8(7) . . ?
C1 N1 U1 135.03(19) . . ?
C1 N1 C4 105.5(2) . . ?
C4 N1 U1 118.40(18) . . ?
C5 N2 U1 117.94(19) . . ?
C9 N2 U1 117.36(18) . . ?
C9 N2 C5 120.1(2) . . ?
C10 N3 U1 117.63(19) . . ?
C13 N3 U1 137.2(2) . . ?
C13 N3 C10 104.8(3) . . ?
N1 C1 C2 110.4(3) . . ?
N1 C1 C26 124.3(3) . . ?
C2 C1 C26 124.7(3) . . ?
C1 C2 H2 126.0 . . ?
C1 C2 C3 108.1(3) . . ?
C3 C2 H2 126.0 . . ?
C2 C3 C14 123.0(3) . . ?
C4 C3 C2 105.2(2) . . ?
C4 C3 C14 131.4(3) . . ?
N1 C4 C3 110.7(3) . . ?
N1 C4 C5 118.0(3) . . ?
C3 C4 C5 131.2(3) . . ?
N2 C5 C4 115.3(2) . . ?
N2 C5 C6 120.9(3) . . ?
C6 C5 C4 123.8(3) . . ?
C5 C6 H6 120.6 . . ?
C7 C6 C5 118.9(3) . . ?
C7 C6 H6 120.6 . . ?
C6 C7 H7 119.8 . . ?
C8 C7 C6 120.4(3) . . ?
C8 C7 H7 119.8 . . ?
C7 C8 H8 120.5 . . ?
C7 C8 C9 118.9(3) . . ?
C9 C8 H8 120.5 . . ?
N2 C9 C8 120.8(3) . . ?
N2 C9 C10 115.5(3) . . ?
C8 C9 C10 123.7(3) . . ?
N3 C10 C9 118.9(3) . . ?
N3 C10 C11 111.0(3) . . ?
C11 C10 C9 130.0(3) . . ?
C10 C11 C20 130.2(3) . . ?
C12 C11 C10 105.5(3) . . ?
C12 C11 C20 124.0(3) . . ?
C11 C12 H12 126.0 . . ?
C13 C12 C11 107.9(3) . . ?
C13 C12 H12 126.0 . . ?
N3 C13 C35 125.6(3) . . ?
C12 C13 N3 110.7(3) . . ?
C12 C13 C35 123.7(3) . . ?
C15 C14 C3 120.8(3) . . ?
C15 C14 C19 117.9(3) . . ?
C19 C14 C3 121.1(3) . . ?
C14 C15 H15 119.6 . . ?
C14 C15 C16 120.9(3) . . ?
C16 C15 H15 119.6 . . ?
C15 C16 H16 119.8 . . ?
C17 C16 C15 120.4(3) . . ?
C17 C16 H16 119.8 . . ?
C16 C17 H17 120.3 . . ?
C16 C17 C18 119.5(3) . . ?
C18 C17 H17 120.3 . . ?
C17 C18 H18 120.1 . . ?
C17 C18 C19 119.8(3) . . ?
C19 C18 H18 120.1 . . ?
C14 C19 H19 119.2 . . ?
C18 C19 C14 121.5(3) . . ?
C18 C19 H19 119.2 . . ?
C21 C20 C11 120.9(3) . . ?
C25 C20 C11 121.0(4) . . ?
C25 C20 C21 118.0(3) . . ?
C20 C21 H21 119.4 . . ?
C20 C21 C22 121.2(4) . . ?
C22 C21 H21 119.4 . . ?
C21 C22 H22 120.0 . . ?
C23 C22 C21 120.1(5) . . ?
C23 C22 H22 120.0 . . ?
C22 C23 H23 120.1 . . ?
C24 C23 C22 119.8(4) . . ?
C24 C23 H23 120.1 . . ?
C23 C24 H24 119.8 . . ?
C23 C24 C25 120.4(4) . . ?
C25 C24 H24 119.8 . . ?
C20 C25 C24 120.5(4) . . ?
C20 C25 H25 119.8 . . ?
C24 C25 H25 119.8 . . ?
C27 C26 C1 119.1(3) . . ?
C31 C26 C1 120.5(3) . . ?
C31 C26 C27 119.9(3) . . ?
C26 C27 C32 121.7(3) . . ?
C28 C27 C26 118.6(4) . . ?
C28 C27 C32 119.6(4) . . ?
C27 C28 H28 118.8 . . ?
C29 C28 C27 122.4(4) . . ?
C29 C28 H28 118.8 . . ?
C28 C29 C30 118.5(4) . . ?
C28 C29 C33 122.0(5) . . ?
C30 C29 C33 119.5(5) . . ?
C29 C30 H30 119.2 . . ?
C29 C30 C31 121.6(4) . . ?
C31 C30 H30 119.2 . . ?
C26 C31 C30 118.9(4) . . ?
C26 C31 C34 121.1(3) . . ?
C30 C31 C34 119.9(4) . . ?
C27 C32 H32A 109.5 . . ?
C27 C32 H32B 109.5 . . ?
C27 C32 H32C 109.5 . . ?
H32A C32 H32B 109.5 . . ?
H32A C32 H32C 109.5 . . ?
H32B C32 H32C 109.5 . . ?
C29 C33 H33A 109.5 . . ?
C29 C33 H33B 109.5 . . ?
C29 C33 H33C 109.5 . . ?
H33A C33 H33B 109.5 . . ?
H33A C33 H33C 109.5 . . ?
H33B C33 H33C 109.5 . . ?
C31 C34 H34A 109.5 . . ?
C31 C34 H34B 109.5 . . ?
C31 C34 H34C 109.5 . . ?
H34A C34 H34B 109.5 . . ?
H34A C34 H34C 109.5 . . ?
H34B C34 H34C 109.5 . . ?
C36 C35 C13 120.7(3) . . ?
C40 C35 C13 119.7(3) . . ?
C40 C35 C36 119.1(3) . . ?
C35 C36 C41 121.1(3) . . ?
C37 C36 C35 119.3(3) . . ?
C37 C36 C41 119.6(3) . . ?
C36 C37 H37 119.0 . . ?
C38 C37 C36 122.0(3) . . ?
C38 C37 H37 119.0 . . ?
C37 C38 C39 118.1(3) . . ?
C37 C38 C42 121.1(4) . . ?
C39 C38 C42 120.8(4) . . ?
C38 C39 H39 119.3 . . ?
C40 C39 C38 121.5(3) . . ?
C40 C39 H39 119.3 . . ?
C35 C40 C43 121.3(3) . . ?
C39 C40 C35 119.9(3) . . ?
C39 C40 C43 118.8(3) . . ?
C36 C41 H41A 109.5 . . ?
C36 C41 H41B 109.5 . . ?
C36 C41 H41C 109.5 . . ?
H41A C41 H41B 109.5 . . ?
H41A C41 H41C 109.5 . . ?
H41B C41 H41C 109.5 . . ?
C38 C42 H42A 109.5 . . ?
C38 C42 H42B 109.5 . . ?
C38 C42 H42C 109.5 . . ?
H42A C42 H42B 109.5 . . ?
H42A C42 H42C 109.5 . . ?
H42B C42 H42C 109.5 . . ?
C40 C43 H43A 109.5 . . ?
C40 C43 H43B 109.5 . . ?
C40 C43 H43C 109.5 . . ?
H43A C43 H43B 109.5 . . ?
H43A C43 H43C 109.5 . . ?
H43B C43 H43C 109.5 . . ?
C48 C47 H47 120.7 . . ?
C48 C47 H47A 118.8 . . ?
C48 C47 C46 118.6(4) . . ?
C48 C47 C46' 122.4(6) . . ?
C46 C47 H47 120.7 . . ?
C46' C47 H47A 118.8 . . ?
C47 C48 H48 118.0 . . ?
C47 C48 H48A 117.1 . . ?
N4 C48 C47 123.9(4) . . ?
N4 C48 H48 118.0 . . ?
N4' C48 C47 125.8(5) . . ?
N4' C48 H48A 117.1 . . ?
C55 C54 H54 121.4 . . ?
C55 C54 H54A 116.9 . . ?
C55 C54 C53 117.3(4) . . ?
C55 C54 C53' 126.2(6) . . ?
C53 C54 H54 121.4 . . ?
C53' C54 H54A 116.9 . . ?
C54 C55 H55 117.7 . . ?
C54 C55 H55A 118.5 . . ?
C54 C55 N6 124.5(4) . . ?
N6 C55 H55 117.7 . . ?
N6' C55 C54 122.9(5) . . ?
N6' C55 H55A 118.5 . . ?
C48 N4 U1 124.4(4) . . ?
C48 N4 C44 117.9(6) . . ?
C44 N4 U1 115.9(5) . . ?
C46 N5 C49 120.7(7) . . ?
C46 N5 C50 120.7(9) . . ?
C49 N5 C50 118.6(9) . . ?
N4 C44 H44 118.7 . . ?
N4 C44 C45 122.7(5) . . ?
C45 C44 H44 118.7 . . ?
C44 C45 H45 120.1 . . ?
C44 C45 C46 119.8(5) . . ?
C46 C45 H45 120.1 . . ?
N5 C46 C47 121.0(6) . . ?
N5 C46 C45 121.9(6) . . ?
C45 C46 C47 117.1(5) . . ?
N5 C49 H49A 109.5 . . ?
N5 C49 H49B 109.5 . . ?
N5 C49 H49C 109.5 . . ?
H49A C49 H49B 109.5 . . ?
H49A C49 H49C 109.5 . . ?
H49B C49 H49C 109.5 . . ?
N5 C50 H50A 109.5 . . ?
N5 C50 H50B 109.5 . . ?
N5 C50 H50C 109.5 . . ?
H50A C50 H50B 109.5 . . ?
H50A C50 H50C 109.5 . . ?
H50B C50 H50C 109.5 . . ?
C55 N6 U1 122.7(4) . . ?
C51 N6 U1 117.3(4) . . ?
C51 N6 C55 116.8(5) . . ?
C53 N7 C56 119.7(7) . . ?
C53 N7 C57 120.6(7) . . ?
C57 N7 C56 116.9(6) . . ?
N6 C51 H51 118.0 . . ?
N6 C51 C52 124.0(5) . . ?
C52 C51 H51 118.0 . . ?
C51 C52 H52 120.6 . . ?
C51 C52 C53 118.7(5) . . ?
C53 C52 H52 120.6 . . ?
N7 C53 C54 121.7(7) . . ?
N7 C53 C52 119.7(7) . . ?
C52 C53 C54 118.2(6) . . ?
N7 C56 H56A 109.5 . . ?
N7 C56 H56B 109.5 . . ?
N7 C56 H56C 109.5 . . ?
H56A C56 H56B 109.5 . . ?
H56A C56 H56C 109.5 . . ?
H56B C56 H56C 109.5 . . ?
N7 C57 H57A 109.5 . . ?
N7 C57 H57B 109.5 . . ?
N7 C57 H57C 109.5 . . ?
H57A C57 H57B 109.5 . . ?
H57A C57 H57C 109.5 . . ?
H57B C57 H57C 109.5 . . ?
C48 N4' U1 120.8(8) . . ?
C48 N4' C44' 109.9(8) . . ?
C44' N4' U1 126.1(8) . . ?
C46' N5' C49' 120.3(13) . . ?
C46' N5' C50' 118.1(14) . . ?
C50' N5' C49' 121.5(14) . . ?
N4' C44' H44' 115.5 . . ?
N4' C44' C45' 128.9(9) . . ?
C45' C44' H44' 115.5 . . ?
C44' C45' H45' 120.2 . . ?
C44' C45' C46' 119.5(8) . . ?
C46' C45' H45' 120.2 . . ?
N5' C46' C47 124.6(10) . . ?
N5' C46' C45' 122.1(11) . . ?
C45' C46' C47 113.3(9) . . ?
N5' C49' H49D 109.5 . . ?
N5' C49' H49E 109.5 . . ?
N5' C49' H49F 109.5 . . ?
H49D C49' H49E 109.5 . . ?
H49D C49' H49F 109.5 . . ?
H49E C49' H49F 109.5 . . ?
N5' C50' H50D 109.5 . . ?
N5' C50' H50E 109.5 . . ?
N5' C50' H50F 109.5 . . ?
H50D C50' H50E 109.5 . . ?
H50D C50' H50F 109.5 . . ?
H50E C50' H50F 109.5 . . ?
C55 N6' U1 125.9(6) . . ?
C51' N6' U1 122.5(7) . . ?
C51' N6' C55 111.6(8) . . ?
C53' N7' C56' 118.2(13) . . ?
C53' N7' C57' 121.6(15) . . ?
C56' N7' C57' 117.3(12) . . ?
N6' C51' H51' 116.1 . . ?
N6' C51' C52' 127.8(9) . . ?
C52' C51' H51' 116.1 . . ?
C51' C52' H52' 119.2 . . ?
C51' C52' C53' 121.6(9) . . ?
C53' C52' H52' 119.2 . . ?
C54 C53' C52' 107.9(10) . . ?
N7' C53' C54 124.4(12) . . ?
N7' C53' C52' 126.0(13) . . ?
N7' C56' H56D 109.5 . . ?
N7' C56' H56E 109.5 . . ?
N7' C56' H56F 109.5 . . ?
H56D C56' H56E 109.5 . . ?
H56D C56' H56F 109.5 . . ?
H56E C56' H56F 109.5 . . ?
N7' C57' H57D 109.5 . . ?
N7' C57' H57E 109.5 . . ?
N7' C57' H57F 109.5 . . ?
H57D C57' H57E 109.5 . . ?
H57D C57' H57F 109.5 . . ?
H57E C57' H57F 109.5 . . ?

loop_
_geom_bond_atom_site_label_1
_geom_bond_atom_site_label_2
_geom_bond_distance
_geom_bond_site_symmetry_2
_geom_bond_publ_flag
U1 O1 1.780(2) . ?
U1 O2 1.781(2) . ?
U1 N1 2.493(2) . ?
U1 N2 2.531(2) . ?
U1 N3 2.489(3) . ?
U1 N4 2.519(6) . ?
U1 N6 2.519(6) . ?
U1 N4' 2.559(12) . ?
U1 N6' 2.507(10) . ?
N1 C1 1.374(4) . ?
N1 C4 1.390(4) . ?
N2 C5 1.362(4) . ?
N2 C9 1.358(4) . ?
N3 C10 1.388(4) . ?
N3 C13 1.382(4) . ?
C1 C2 1.381(4) . ?
C1 C26 1.480(4) . ?
C2 H2 0.9300 . ?
C2 C3 1.403(4) . ?
C3 C4 1.402(4) . ?
C3 C14 1.484(4) . ?
C4 C5 1.443(4) . ?
C5 C6 1.399(4) . ?
C6 H6 0.9300 . ?
C6 C7 1.384(4) . ?
C7 H7 0.9300 . ?
C7 C8 1.382(4) . ?
C8 H8 0.9300 . ?
C8 C9 1.403(4) . ?
C9 C10 1.444(4) . ?
C10 C11 1.398(4) . ?
C11 C12 1.397(4) . ?
C11 C20 1.483(5) . ?
C12 H12 0.9300 . ?
C12 C13 1.378(5) . ?
C13 C35 1.482(4) . ?
C14 C15 1.381(4) . ?
C14 C19 1.396(5) . ?
C15 H15 0.9300 . ?
C15 C16 1.397(4) . ?
C16 H16 0.9300 . ?
C16 C17 1.381(5) . ?
C17 H17 0.9300 . ?
C17 C18 1.383(5) . ?
C18 H18 0.9300 . ?
C18 C19 1.386(4) . ?
C19 H19 0.9300 . ?
C20 C21 1.387(6) . ?
C20 C25 1.386(5) . ?
C21 H21 0.9300 . ?
C21 C22 1.388(6) . ?
C22 H22 0.9300 . ?
C22 C23 1.370(7) . ?
C23 H23 0.9300 . ?
C23 C24 1.370(7) . ?
C24 H24 0.9300 . ?
C24 C25 1.399(6) . ?
C25 H25 0.9300 . ?
C26 C27 1.414(5) . ?
C26 C31 1.393(5) . ?
C27 C28 1.390(5) . ?
C27 C32 1.507(6) . ?
C28 H28 0.9300 . ?
C28 C29 1.368(7) . ?
C29 C30 1.389(7) . ?
C29 C33 1.522(6) . ?
C30 H30 0.9300 . ?
C30 C31 1.398(5) . ?
C31 C34 1.507(6) . ?
C32 H32A 0.9600 . ?
C32 H32B 0.9600 . ?
C32 H32C 0.9600 . ?
C33 H33A 0.9600 . ?
C33 H33B 0.9600 . ?
C33 H33C 0.9600 . ?
C34 H34A 0.9600 . ?
C34 H34B 0.9600 . ?
C34 H34C 0.9600 . ?
C35 C36 1.407(4) . ?
C35 C40 1.404(5) . ?
C36 C37 1.390(4) . ?
C36 C41 1.505(5) . ?
C37 H37 0.9300 . ?
C37 C38 1.389(5) . ?
C38 C39 1.392(5) . ?
C38 C42 1.511(5) . ?
C39 H39 0.9300 . ?
C39 C40 1.387(5) . ?
C40 C43 1.515(5) . ?
C41 H41A 0.9600 . ?
C41 H41B 0.9600 . ?
C41 H41C 0.9600 . ?
C42 H42A 0.9600 . ?
C42 H42B 0.9600 . ?
C42 H42C 0.9600 . ?
C43 H43A 0.9600 . ?
C43 H43B 0.9600 . ?
C43 H43C 0.9600 . ?
C47 H47 0.9300 . ?
C47 H47A 0.9300 . ?
C47 C48 1.372(4) . ?
C47 C46 1.418(7) . ?
C47 C46' 1.408(12) . ?
C48 H48 0.9300 . ?
C48 H48A 0.9300 . ?
C48 N4 1.345(7) . ?
C48 N4' 1.363(12) . ?
C54 H54 0.9300 . ?
C54 H54A 0.9300 . ?
C54 C55 1.362(4) . ?
C54 C53 1.438(8) . ?
C54 C53' 1.400(12) . ?
C55 H55 0.9300 . ?
C55 H55A 0.9300 . ?
C55 N6 1.382(7) . ?
C55 N6' 1.339(11) . ?
N4 C44 1.349(8) . ?
N5 C46 1.353(8) . ?
N5 C49 1.455(8) . ?
N5 C50 1.458(8) . ?
C44 H44 0.9300 . ?
C44 C45 1.373(7) . ?
C45 H45 0.9300 . ?
C45 C46 1.413(8) . ?
C49 H49A 0.9600 . ?
C49 H49B 0.9600 . ?
C49 H49C 0.9600 . ?
C50 H50A 0.9600 . ?
C50 H50B 0.9600 . ?
C50 H50C 0.9600 . ?
N6 C51 1.350(7) . ?
N7 C53 1.367(7) . ?
N7 C56 1.463(7) . ?
N7 C57 1.444(7) . ?
C51 H51 0.9300 . ?
C51 C52 1.366(7) . ?
C52 H52 0.9300 . ?
C52 C53 1.426(10) . ?
C56 H56A 0.9600 . ?
C56 H56B 0.9600 . ?
C56 H56C 0.9600 . ?
C57 H57A 0.9600 . ?
C57 H57B 0.9600 . ?
C57 H57C 0.9600 . ?
N4' C44' 1.365(12) . ?
N5' C46' 1.343(12) . ?
N5' C49' 1.464(13) . ?
N5' C50' 1.457(13) . ?
C44' H44' 0.9300 . ?
C44' C45' 1.371(11) . ?
C45' H45' 0.9300 . ?
C45' C46' 1.402(12) . ?
C49' H49D 0.9600 . ?
C49' H49E 0.9600 . ?
C49' H49F 0.9600 . ?
C50' H50D 0.9600 . ?
C50' H50E 0.9600 . ?
C50' H50F 0.9600 . ?
N6' C51' 1.335(11) . ?
N7' C53' 1.347(12) . ?
N7' C56' 1.453(13) . ?
N7' C57' 1.455(13) . ?
C51' H51' 0.9300 . ?
C51' C52' 1.367(11) . ?
C52' H52' 0.9300 . ?
C52' C53' 1.405(15) . ?
C56' H56D 0.9600 . ?
C56' H56E 0.9600 . ?
C56' H56F 0.9600 . ?
C57' H57D 0.9600 . ?
C57' H57E 0.9600 . ?
C57' H57F 0.9600 . ?

loop_
_geom_torsion_atom_site_label_1
_geom_torsion_atom_site_label_2
_geom_torsion_atom_site_label_3
_geom_torsion_atom_site_label_4
_geom_torsion
_geom_torsion_site_symmetry_1
_geom_torsion_site_symmetry_2
_geom_torsion_site_symmetry_3
_geom_torsion_site_symmetry_4
_geom_torsion_publ_flag
U1 N1 C1 C2 -165.5(2) . . . . ?
U1 N1 C1 C26 23.2(5) . . . . ?
U1 N1 C4 C3 169.31(19) . . . . ?
U1 N1 C4 C5 -8.1(3) . . . . ?
U1 N2 C5 C4 25.4(3) . . . . ?
U1 N2 C5 C6 -153.8(2) . . . . ?
U1 N2 C9 C8 154.2(2) . . . . ?
U1 N2 C9 C10 -25.1(3) . . . . ?
U1 N3 C10 C9 4.9(4) . . . . ?
U1 N3 C10 C11 -174.4(2) . . . . ?
U1 N3 C13 C12 172.0(2) . . . . ?
U1 N3 C13 C35 -10.3(5) . . . . ?
U1 N4 C44 C45 166.5(6) . . . . ?
U1 N6 C51 C52 -161.2(5) . . . . ?
U1 N4' C44' C45' 155.7(11) . . . . ?
U1 N6' C51' C52' -179.2(9) . . . . ?
N1 C1 C2 C3 -2.7(4) . . . . ?
N1 C1 C26 C27 68.8(4) . . . . ?
N1 C1 C26 C31 -119.5(4) . . . . ?
N1 C4 C5 N2 -11.5(4) . . . . ?
N1 C4 C5 C6 167.7(3) . . . . ?
N2 C5 C6 C7 -0.5(5) . . . . ?
N2 C9 C10 N3 13.6(4) . . . . ?
N2 C9 C10 C11 -167.4(3) . . . . ?
N3 C10 C11 C12 0.6(4) . . . . ?
N3 C10 C11 C20 -173.5(3) . . . . ?
N3 C13 C35 C36 -72.7(5) . . . . ?
N3 C13 C35 C40 115.1(4) . . . . ?
C1 N1 C4 C3 -0.8(3) . . . . ?
C1 N1 C4 C5 -178.2(3) . . . . ?
C1 C2 C3 C4 2.1(3) . . . . ?
C1 C2 C3 C14 -172.1(3) . . . . ?
C1 C26 C27 C28 174.4(3) . . . . ?
C1 C26 C27 C32 -2.5(5) . . . . ?
C1 C26 C31 C30 -172.7(3) . . . . ?
C1 C26 C31 C34 8.7(5) . . . . ?
C2 C1 C26 C27 -101.3(4) . . . . ?
C2 C1 C26 C31 70.4(5) . . . . ?
C2 C3 C4 N1 -0.8(3) . . . . ?
C2 C3 C4 C5 176.1(3) . . . . ?
C2 C3 C14 C15 -53.7(4) . . . . ?
C2 C3 C14 C19 120.9(3) . . . . ?
C3 C4 C5 N2 171.7(3) . . . . ?
C3 C4 C5 C6 -9.1(5) . . . . ?
C3 C14 C15 C16 176.1(3) . . . . ?
C3 C14 C19 C18 -175.2(3) . . . . ?
C4 N1 C1 C2 2.1(3) . . . . ?
C4 N1 C1 C26 -169.2(3) . . . . ?
C4 C3 C14 C15 133.7(3) . . . . ?
C4 C3 C14 C19 -51.6(5) . . . . ?
C4 C5 C6 C7 -179.7(3) . . . . ?
C5 N2 C9 C8 -1.3(4) . . . . ?
C5 N2 C9 C10 179.5(3) . . . . ?
C5 C6 C7 C8 -0.7(5) . . . . ?
C6 C7 C8 C9 0.9(5) . . . . ?
C7 C8 C9 N2 0.1(5) . . . . ?
C7 C8 C9 C10 179.3(3) . . . . ?
C8 C9 C10 N3 -165.7(3) . . . . ?
C8 C9 C10 C11 13.4(5) . . . . ?
C9 N2 C5 C4 -179.3(3) . . . . ?
C9 N2 C5 C6 1.5(4) . . . . ?
C9 C10 C11 C12 -178.5(3) . . . . ?
C9 C10 C11 C20 7.4(6) . . . . ?
C10 N3 C13 C12 -0.7(4) . . . . ?
C10 N3 C13 C35 177.0(3) . . . . ?
C10 C11 C12 C13 -1.0(4) . . . . ?
C10 C11 C20 C21 59.2(5) . . . . ?
C10 C11 C20 C25 -124.9(4) . . . . ?
C11 C12 C13 N3 1.1(4) . . . . ?
C11 C12 C13 C35 -176.6(3) . . . . ?
C11 C20 C21 C22 176.9(3) . . . . ?
C11 C20 C25 C24 -177.0(3) . . . . ?
C12 C11 C20 C21 -114.0(4) . . . . ?
C12 C11 C20 C25 62.0(5) . . . . ?
C12 C13 C35 C36 104.6(4) . . . . ?
C12 C13 C35 C40 -67.5(5) . . . . ?
C13 N3 C10 C9 179.3(3) . . . . ?
C13 N3 C10 C11 0.0(4) . . . . ?
C13 C35 C36 C37 -175.2(3) . . . . ?
C13 C35 C36 C41 1.9(5) . . . . ?
C13 C35 C40 C39 175.2(3) . . . . ?
C13 C35 C40 C43 -4.0(5) . . . . ?
C14 C3 C4 N1 172.7(3) . . . . ?
C14 C3 C4 C5 -10.3(5) . . . . ?
C14 C15 C16 C17 -0.9(5) . . . . ?
C15 C14 C19 C18 -0.4(5) . . . . ?
C15 C16 C17 C18 -0.4(5) . . . . ?
C16 C17 C18 C19 1.3(5) . . . . ?
C17 C18 C19 C14 -0.8(5) . . . . ?
C19 C14 C15 C16 1.3(5) . . . . ?
C20 C11 C12 C13 173.5(3) . . . . ?
C20 C21 C22 C23 -0.1(6) . . . . ?
C21 C20 C25 C24 -0.9(5) . . . . ?
C21 C22 C23 C24 -0.5(6) . . . . ?
C22 C23 C24 C25 0.5(6) . . . . ?
C23 C24 C25 C20 0.3(5) . . . . ?
C25 C20 C21 C22 0.8(5) . . . . ?
C26 C1 C2 C3 168.6(3) . . . . ?
C26 C27 C28 C29 -2.7(5) . . . . ?
C27 C26 C31 C30 -1.1(5) . . . . ?
C27 C26 C31 C34 -179.7(4) . . . . ?
C27 C28 C29 C30 1.0(6) . . . . ?
C27 C28 C29 C33 -179.6(4) . . . . ?
C28 C29 C30 C31 0.7(6) . . . . ?
C29 C30 C31 C26 -0.7(6) . . . . ?
C29 C30 C31 C34 178.0(4) . . . . ?
C31 C26 C27 C28 2.7(5) . . . . ?
C31 C26 C27 C32 -174.2(3) . . . . ?
C32 C27 C28 C29 174.3(3) . . . . ?
C33 C29 C30 C31 -178.7(4) . . . . ?
C35 C36 C37 C38 1.2(5) . . . . ?
C36 C35 C40 C39 2.9(5) . . . . ?
C36 C35 C40 C43 -176.3(4) . . . . ?
C36 C37 C38 C39 0.6(5) . . . . ?
C36 C37 C38 C42 -178.8(4) . . . . ?
C37 C38 C39 C40 -0.7(5) . . . . ?
C38 C39 C40 C35 -1.0(5) . . . . ?
C38 C39 C40 C43 178.1(4) . . . . ?
C40 C35 C36 C37 -3.0(5) . . . . ?
C40 C35 C36 C41 174.1(3) . . . . ?
C41 C36 C37 C38 -175.9(3) . . . . ?
C42 C38 C39 C40 178.7(4) . . . . ?
C47 C48 N4 U1 -165.9(5) . . . . ?
C47 C48 N4 C44 -1.9(15) . . . . ?
C47 C48 N4' U1 -158.1(6) . . . . ?
C47 C48 N4' C44' 3(2) . . . . ?
C48 C47 C46 N5 -178.6(7) . . . . ?
C48 C47 C46 C45 1.6(9) . . . . ?
C48 C47 C46' N5' -177.5(13) . . . . ?
C48 C47 C46' C45' 2.0(17) . . . . ?
C48 N4 C44 C45 1.2(15) . . . . ?
C48 N4' C44' C45' -4(3) . . . . ?
C54 C55 N6 U1 163.2(3) . . . . ?
C54 C55 N6 C51 4.1(8) . . . . ?
C54 C55 N6' U1 175.5(4) . . . . ?
C54 C55 N6' C51' -2.2(12) . . . . ?
C55 C54 C53 N7 -179.9(14) . . . . ?
C55 C54 C53 C52 8(2) . . . . ?
C55 C54 C53' N7' 177(3) . . . . ?
C55 C54 C53' C52' -17(4) . . . . ?
C55 N6 C51 C52 -1.0(9) . . . . ?
C55 N6' C51' C52' -1.4(17) . . . . ?
N4 C44 C45 C46 1.0(12) . . . . ?
C44 C45 C46 C47 -2.3(11) . . . . ?
C44 C45 C46 N5 177.9(8) . . . . ?
C46 C47 C48 N4 0.5(9) . . . . ?
C49 N5 C46 C47 179.8(8) . . . . ?
C49 N5 C46 C45 -0.5(14) . . . . ?
C50 N5 C46 C47 -3.7(18) . . . . ?
C50 N5 C46 C45 176.0(14) . . . . ?
N6 C51 C52 C53 1.7(15) . . . . ?
C51 C52 C53 C54 -5(2) . . . . ?
C51 C52 C53 N7 -177.6(13) . . . . ?
C53 C54 C55 N6 -7.5(13) . . . . ?
C56 N7 C53 C54 -179.9(16) . . . . ?
C56 N7 C53 C52 -8(3) . . . . ?
C57 N7 C53 C54 -20(3) . . . . ?
C57 N7 C53 C52 152.7(15) . . . . ?
N4' C44' C45' C46' 4(2) . . . . ?
C44' C45' C46' C47 -2.7(19) . . . . ?
C44' C45' C46' N5' 176.7(14) . . . . ?
C46' C47 C48 N4' -2.4(17) . . . . ?
C49' N5' C46' C47 -174.3(15) . . . . ?
C49' N5' C46' C45' 6(3) . . . . ?
C50' N5' C46' C47 5(3) . . . . ?
C50' N5' C46' C45' -174(3) . . . . ?
N6' C51' C52' C53' -5(3) . . . . ?
C51' C52' C53' C54 13(4) . . . . ?
C51' C52' C53' N7' 178(3) . . . . ?
C53' C54 C55 N6' 13(3) . . . . ?
C56' N7' C53' C54 174(3) . . . . ?
C56' N7' C53' C52' 11(5) . . . . ?
C57' N7' C53' C54 -26(5) . . . . ?
C57' N7' C53' C52' 171(3) . . . . ?
